data_2011165
loop_
_publ_author_name
'Jian, Fangfang'
'Bei, Fengli'
'Lu, Lude'
'Yang, Xujie'
'Wang, Xin'
'Razak, Ibrahim Abdul'
'Shanmuga Sundara Raj, S.'
'Fun, Hoong-Kun'

_publ_section_title
;[<i>N</i>,<i>N</i>-Bis(2-hydroxyethyl)dithiocarbamato-<i>S</i>]bis(triphenylphosphine-<i>P</i>)copper(I)
 triphenylphosphine solvate
;
_journal_issue 7
_journal_name_full 'Acta Crystallographica Section C'
_journal_page_first e288
_journal_page_last e289
_journal_paper_doi 10.1107/S0108270100007873
_journal_volume 56
_journal_year 2000
_chemical_formula_iupac '[Cu (C5 H10 N O2 S2) (C18 H15 P)2], C18 H15 P1'
_chemical_formula_moiety 'C41 H40 Cu N O2 P2 S2, C18 H15 P'
_chemical_formula_sum 'C59 H55 Cu N O2 P3 S2'
_chemical_formula_weight 1030.61
_chemical_name_systematic
;
N,N-bis(2-hydroxyethyl)dithiocarbamatobis(triphenylphosphine) Copper(I)
Triphenylphosphine
;
_space_group_IT_number 2
_symmetry_cell_setting triclinic
_symmetry_space_group_name_Hall '-P 1'
_symmetry_space_group_name_H-M 'P -1'
_audit_creation_method SHELXL-97
_cell_angle_alpha 95.5120(10)
_cell_angle_beta 103.1770(10)
_cell_angle_gamma 116.8010(10)
_cell_formula_units_Z 2
_cell_length_a 12.2892(4)
_cell_length_b 13.1612(5)
_cell_length_c 19.3696(7)
_cell_measurement_reflns_used 7234
_cell_measurement_temperature 293(2)
_cell_measurement_theta_max 28.34
_cell_measurement_theta_min 1.11
_cell_volume 2650.47(17)
_computing_cell_refinement 'SAINT (Siemens, 1996)'
_computing_data_collection 'SMART (Siemens, 1996)'
_computing_data_reduction SAINT
_computing_publication_material 'SHELXTL and PLATON (Spek, 1990)'
_computing_structure_refinement SHELXTL
_computing_structure_solution 'SHELXTL (Sheldrick, 1997)'
_diffrn_ambient_temperature 293(2)
_diffrn_detector_area_resol_mean 8.33
_diffrn_measurement_device_type 'Siemens SMART CCD area-detector'
_diffrn_measurement_method \w
_diffrn_radiation_monochromator graphite
_diffrn_radiation_source 'fine-focus sealed tube'
_diffrn_radiation_type MoK\a
_diffrn_radiation_wavelength .71073
_diffrn_reflns_av_R_equivalents .065
_diffrn_reflns_av_sigmaI/netI .152
_diffrn_reflns_limit_h_max 14
_diffrn_reflns_limit_h_min -15
_diffrn_reflns_limit_k_max 17
_diffrn_reflns_limit_k_min -17
_diffrn_reflns_limit_l_max 25
_diffrn_reflns_limit_l_min -18
_diffrn_reflns_number 18118
_diffrn_reflns_theta_max 27.50
_diffrn_reflns_theta_min 1.11
_diffrn_standards_number 0
_exptl_absorpt_coefficient_mu .624
_exptl_absorpt_correction_T_max .918
_exptl_absorpt_correction_T_min .788
_exptl_absorpt_correction_type empirical
_exptl_absorpt_process_details '(SADABS; Sheldrick, 1996)'
_exptl_crystal_colour colourless
_exptl_crystal_density_diffrn 1.291
_exptl_crystal_density_method 'not measured'
_exptl_crystal_description slab
_exptl_crystal_F_000 1076
_exptl_crystal_size_max .40
_exptl_crystal_size_mid .30
_exptl_crystal_size_min .14
_refine_diff_density_max .44
_refine_diff_density_min -.76
_refine_ls_extinction_method none
_refine_ls_goodness_of_fit_ref .86
_refine_ls_hydrogen_treatment constr
_refine_ls_matrix_type full
_refine_ls_number_parameters 624
_refine_ls_number_reflns 11791
_refine_ls_number_restraints 2
_refine_ls_restrained_S_all .86
_refine_ls_R_factor_all .128
_refine_ls_R_factor_gt .057
_refine_ls_shift/su_max <0.001
_refine_ls_shift/su_mean .00
_refine_ls_structure_factor_coef Fsqd
_refine_ls_weighting_details 'calc w = 1/[\s^2^(Fo^2^)+(0.0271P)^2^] where P = (Fo^2^+2Fc^2^)/3'
_refine_ls_weighting_scheme calc
_refine_ls_wR_factor_ref .139
_reflns_number_gt 5663
_reflns_number_total 11791
_reflns_threshold_expression I>2\s(I)
_cod_data_source_file qa0313.cif
_cod_data_source_block I
_cod_original_cell_volume 2650.47(16)
_cod_database_code 2011165
_cod_database_fobs_code 2011165

loop_
_symmetry_equiv_pos_as_xyz
'x, y, z'
'-x, -y, -z'

loop_
_atom_site_label
_atom_site_fract_x
_atom_site_fract_y
_atom_site_fract_z
_atom_site_U_iso_or_equiv
_atom_site_adp_type
_atom_site_calc_flag
_atom_site_refinement_flags
_atom_site_occupancy
_atom_site_disorder_assembly
_atom_site_disorder_group
_atom_site_type_symbol
Cu1 .80742(4) .72780(4) .17311(2) .03704(14) Uani d . 1 . . Cu
S1 .66316(10) .56518(8) .21407(6) .0494(3) Uani d . 1 . . S
S2 .90455(10) .77027(9) .30192(6) .0541(3) Uani d . 1 . . S
P1 .89873(9) .64554(8) .11330(5) .0336(2) Uani d . 1 . . P
P2 .75898(9) .86555(8) .13888(5) .0353(2) Uani d . 1 . . P
P3 .34121(14) .21258(11) .40644(7) .0749(4) Uani d . 1 . . P
O1A .7498(15) .3672(11) .2817(8) .086(8) Uani d PD .225(12) A 1 O
H1A .8247 .4165 .3025 .129 Uiso calc PR .225(12) A 1 H
O1B .7558(12) .3435(8) .3739(6) .276(7) Uani d PD .775(12) A 2 O
H1B .8290 .3984 .3858 .415 Uiso calc PR .775(12) A 2 H
O2 .9872(8) .5264(7) .4329(3) .238(4) Uani d . 1 . . O
H2A .9325 .4782 .3961 .358 Uiso calc R 1 . . H
N1 .7788(4) .5833(3) .3529(2) .0726(12) Uani d . 1 . . N
C1 .9196(3) .5288(3) .14912(19) .0341(8) Uani d . 1 . . C
C2 .9840(4) .5535(3) .2228(2) .0525(11) Uani d . 1 . . C
H2B 1.0138 .6266 .2521 .063 Uiso calc R 1 . . H
C3 1.0040(4) .4690(4) .2529(2) .0669(13) Uani d . 1 . . C
H3A 1.0489 .4865 .3020 .080 Uiso calc R 1 . . H
C4 .9573(4) .3600(4) .2101(3) .0586(12) Uani d . 1 . . C
H4A .9698 .3035 .2305 .070 Uiso calc R 1 . . H
C5 .8930(4) .3340(3) .1379(2) .0541(11) Uani d . 1 . . C
H5A .8620 .2602 .1092 .065 Uiso calc R 1 . . H
C6 .8739(3) .4182(3) .1072(2) .0447(10) Uani d . 1 . . C
H6A .8300 .4000 .0579 .054 Uiso calc R 1 . . H
C7 1.0598(3) .7436(3) .11043(19) .0358(8) Uani d . 1 . . C
C8 1.1457(4) .7067(3) .1010(2) .0488(10) Uani d . 1 . . C
H8A 1.1213 .6277 .0954 .059 Uiso calc R 1 . . H
C9 1.2656(4) .7834(4) .0997(3) .0636(13) Uani d . 1 . . C
H9A 1.3216 .7561 .0942 .076 Uiso calc R 1 . . H
C10 1.3045(4) .9012(3) .1064(2) .0572(12) Uani d . 1 . . C
H10A 1.3854 .9535 .1048 .069 Uiso calc R 1 . . H
C11 1.2193(4) .9387(3) .1158(2) .0544(11) Uani d . 1 . . C
H11A 1.2437 1.0177 .1207 .065 Uiso calc R 1 . . H
C12 1.0994(4) .8621(3) .1178(2) .0454(10) Uani d . 1 . . C
H12A 1.0441 .8898 .1243 .054 Uiso calc R 1 . . H
C13 .8053(3) .5725(3) .01799(19) .0329(8) Uani d . 1 . . C
C14 .8580(4) .5857(3) -.0391(2) .0404(9) Uani d . 1 . . C
H14A .9458 .6322 -.0295 .049 Uiso calc R 1 . . H
C15 .7800(4) .5298(3) -.1103(2) .0493(10) Uani d . 1 . . C
H15A .8161 .5387 -.1481 .059 Uiso calc R 1 . . H
C16 .6511(4) .4619(3) -.1251(2) .0516(11) Uani d . 1 . . C
H16A .5997 .4254 -.1730 .062 Uiso calc R 1 . . H
C17 .5968(4) .4472(3) -.0698(2) .0512(11) Uani d . 1 . . C
H17A .5089 .4001 -.0801 .061 Uiso calc R 1 . . H
C18 .6737(3) .5028(3) .0016(2) .0432(10) Uani d . 1 . . C
H18A .6366 .4932 .0390 .052 Uiso calc R 1 . . H
C19 .9015(3) .9973(3) .1382(2) .0352(9) Uani d . 1 . . C
C20 1.0015(4) 1.0569(3) .2033(2) .0461(10) Uani d . 1 . . C
H20A .9913 1.0326 .2460 .055 Uiso calc R 1 . . H
C21 1.1152(4) 1.1515(3) .2051(2) .0535(11) Uani d . 1 . . C
H21A 1.1812 1.1904 .2488 .064 Uiso calc R 1 . . H
C22 1.1306(4) 1.1875(3) .1430(3) .0577(12) Uani d . 1 . . C
H22A 1.2073 1.2514 .1446 .069 Uiso calc R 1 . . H
C23 1.0349(4) 1.1314(3) .0782(2) .0573(12) Uani d . 1 . . C
H23A 1.0466 1.1570 .0360 .069 Uiso calc R 1 . . H
C24 .9202(4) 1.0361(3) .0758(2) .0465(10) Uani d . 1 . . C
H24A .8551 .9980 .0317 .056 Uiso calc R 1 . . H
C25 .6463(3) .8301(3) .0478(2) .0369(9) Uani d . 1 . . C
C26 .6492(4) .7591(3) -.0091(2) .0455(10) Uani d . 1 . . C
H26A .7087 .7328 -.0005 .055 Uiso calc R 1 . . H
C27 .5646(4) .7273(3) -.0784(2) .0549(11) Uani d . 1 . . C
H27A .5684 .6812 -.1163 .066 Uiso calc R 1 . . H
C28 .4757(4) .7640(4) -.0907(3) .0603(12) Uani d . 1 . . C
H28A .4179 .7413 -.1370 .072 Uiso calc R 1 . . H
C29 .4704(4) .8334(4) -.0362(3) .0619(12) Uani d . 1 . . C
H29A .4099 .8584 -.0455 .074 Uiso calc R 1 . . H
C30 .5555(4) .8669(3) .0334(2) .0520(11) Uani d . 1 . . C
H30A .5516 .9143 .0705 .062 Uiso calc R 1 . . H
C31 .6961(3) .9253(3) .1992(2) .0376(9) Uani d . 1 . . C
C32 .7103(4) 1.0365(3) .2033(2) .0513(11) Uani d . 1 . . C
H32A .7559 1.0846 .1763 .062 Uiso calc R 1 . . H
C33 .6565(4) 1.0765(4) .2477(3) .0639(13) Uani d . 1 . . C
H33A .6664 1.1512 .2502 .077 Uiso calc R 1 . . H
C34 .5897(5) 1.0071(4) .2875(3) .0730(14) Uani d . 1 . . C
H34A .5539 1.0342 .3170 .088 Uiso calc R 1 . . H
C35 .5751(4) .8956(4) .2838(3) .0745(14) Uani d . 1 . . C
H35A .5288 .8475 .3106 .089 Uiso calc R 1 . . H
C36 .6289(4) .8563(4) .2407(2) .0554(11) Uani d . 1 . . C
H36A .6202 .7822 .2393 .066 Uiso calc R 1 . . H
C37 .7816(4) .6345(3) .2950(2) .0474(10) Uani d . 1 . . C
C38 .6678(6) .4721(4) .3495(3) .108(2) Uani d . 1 A . C
H38A .5920 .4670 .3168 .130 Uiso calc R 1 . . H
H38B .6568 .4720 .3975 .130 Uiso calc R 1 . . H
C39 .6767(11) .3672(6) .3249(7) .185(4) Uani d D 1 . . C
H39A .5905 .3076 .2990 .222 Uiso d PR .225(12) A 1 H
H39B .7042 .3425 .3674 .222 Uiso d PR .225(12) A 1 H
H39C .7025 .3740 .2816 .222 Uiso d PR .775(12) A 2 H
H39D .5913 .3024 .3114 .222 Uiso d PR .775(12) A 2 H
C40 .8777(6) .6438(5) .4234(3) .0982(19) Uani d . 1 . . C
H40A .8429 .6102 .4610 .118 Uiso calc R 1 . . H
H40B .8988 .7252 .4330 .118 Uiso calc R 1 . . H
C41 1.0001(8) .6379(7) .4292(3) .148(3) Uani d . 1 . . C
H41A 1.0278 .6598 .3872 .177 Uiso calc R 1 . . H
H41B 1.0665 .6946 .4723 .177 Uiso calc R 1 . . H
C42 .3256(4) .0683(4) .3986(3) .0736(14) Uani d . 1 . . C
C43 .2878(5) .0012(5) .3280(3) .0874(16) Uani d . 1 . . C
H43A .2738 .0330 .2883 .105 Uiso calc R 1 . . H
C44 .2713(5) -.1090(5) .3162(4) .106(2) Uani d . 1 . . C
H44A .2440 -.1518 .2687 .127 Uiso calc R 1 . . H
C45 .2939(6) -.1570(5) .3726(4) .107(2) Uani d . 1 . . C
H45A .2833 -.2321 .3641 .129 Uiso calc R 1 . . H
C46 .3324(7) -.0945(6) .4421(5) .138(3) Uani d . 1 . . C
H46A .3497 -.1268 .4811 .165 Uiso calc R 1 . . H
C47 .3461(6) .0173(5) .4553(4) .108(2) Uani d . 1 . . C
H47A .3694 .0578 .5029 .129 Uiso calc R 1 . . H
C48 .4414(5) .2846(4) .5021(3) .0639(13) Uani d . 1 . . C
C49 .5730(5) .3397(4) .5160(3) .0796(15) Uani d . 1 . . C
H49A .6059 .3353 .4778 .096 Uiso calc R 1 . . H
C50 .6555(6) .4001(5) .5838(4) .0962(19) Uani d . 1 . . C
H50A .7434 .4351 .5916 .115 Uiso calc R 1 . . H
C51 .6087(7) .4093(5) .6405(3) .098(2) Uani d . 1 . . C
H51A .6650 .4522 .6866 .117 Uiso calc R 1 . . H
C52 .4801(6) .3557(5) .6295(3) .0929(18) Uani d . 1 . . C
H52A .4483 .3605 .6682 .111 Uiso calc R 1 . . H
C53 .3960(5) .2930(5) .5594(3) .0818(15) Uani d . 1 . . C
H53A .3081 .2568 .5517 .098 Uiso calc R 1 . . H
C54 .1838(5) .1845(4) .4070(2) .0649(13) Uani d . 1 . . C
C55 .0865(6) .0806(5) .4143(3) .0857(16) Uani d . 1 . . C
H55A .1042 .0205 .4230 .103 Uiso calc R 1 . . H
C56 -.0324(6) .0640(5) .4093(4) .105(2) Uani d . 1 . . C
H56A -.0944 -.0068 .4140 .126 Uiso calc R 1 . . H
C57 -.0614(7) .1493(7) .3975(3) .117(3) Uani d . 1 . . C
H57A -.1429 .1376 .3948 .140 Uiso calc R 1 . . H
C58 .0276(9) .2520(7) .3896(3) .113(3) Uani d . 1 . . C
H58A .0073 .3107 .3815 .136 Uiso calc R 1 . . H
C59 .1486(7) .2696(5) .3937(3) .0935(19) Uani d . 1 . . C
H59A .2084 .3402 .3875 .112 Uiso calc R 1 . . H

loop_
_atom_site_aniso_label
_atom_site_aniso_U_11
_atom_site_aniso_U_22
_atom_site_aniso_U_33
_atom_site_aniso_U_12
_atom_site_aniso_U_13
_atom_site_aniso_U_23
Cu1 .0467(3) .0355(3) .0384(3) .0244(2) .0180(2) .0143(2)
S1 .0560(7) .0412(6) .0466(6) .0163(5) .0227(5) .0121(5)
S2 .0656(7) .0457(6) .0415(6) .0274(6) .0022(5) .0025(5)
P1 .0376(5) .0313(5) .0387(6) .0200(4) .0154(5) .0114(4)
P2 .0426(6) .0328(5) .0390(6) .0221(5) .0173(5) .0133(4)
P3 .0951(11) .0748(9) .0525(8) .0418(8) .0192(8) .0115(7)
O1A .124(15) .028(8) .099(15) .025(8) .053(11) .010(8)
O1B .490(18) .204(8) .362(16) .275(11) .263(14) .156(10)
O2 .491(12) .355(8) .107(4) .384(9) .107(6) .110(5)
N1 .135(4) .067(3) .044(2) .063(3) .040(2) .029(2)
C1 .034(2) .034(2) .041(2) .0177(17) .0188(18) .0149(18)
C2 .070(3) .052(2) .044(3) .038(2) .014(2) .012(2)
C3 .093(4) .079(3) .050(3) .059(3) .016(3) .028(3)
C4 .069(3) .058(3) .075(3) .044(2) .030(3) .038(3)
C5 .064(3) .035(2) .069(3) .026(2) .025(3) .018(2)
C6 .049(2) .038(2) .046(2) .0195(19) .014(2) .0136(19)
C7 .040(2) .034(2) .037(2) .0205(17) .0128(17) .0078(17)
C8 .046(2) .037(2) .071(3) .021(2) .031(2) .011(2)
C9 .043(3) .061(3) .102(4) .031(2) .036(3) .018(3)
C10 .037(2) .048(3) .080(3) .012(2) .024(2) .014(2)
C11 .047(3) .037(2) .077(3) .015(2) .024(2) .015(2)
C12 .041(2) .039(2) .062(3) .0244(19) .016(2) .012(2)
C13 .041(2) .0280(18) .040(2) .0227(17) .0167(18) .0127(17)
C14 .043(2) .038(2) .045(2) .0203(18) .020(2) .0123(19)
C15 .063(3) .054(3) .040(3) .032(2) .024(2) .014(2)
C16 .056(3) .046(2) .043(3) .023(2) .004(2) .006(2)
C17 .037(2) .045(2) .061(3) .015(2) .008(2) .010(2)
C18 .041(2) .034(2) .054(3) .0143(19) .020(2) .016(2)
C19 .038(2) .0300(19) .045(2) .0196(17) .0157(19) .0146(18)
C20 .051(3) .044(2) .040(2) .020(2) .014(2) .012(2)
C21 .047(3) .050(3) .053(3) .020(2) .009(2) .008(2)
C22 .049(3) .039(2) .078(4) .014(2) .024(3) .015(2)
C23 .062(3) .049(3) .059(3) .019(2) .026(2) .023(2)
C24 .053(3) .042(2) .044(2) .022(2) .014(2) .015(2)
C25 .037(2) .0310(19) .043(2) .0142(17) .0150(18) .0151(18)
C26 .047(2) .043(2) .052(3) .023(2) .018(2) .014(2)
C27 .056(3) .054(3) .043(3) .021(2) .011(2) .004(2)
C28 .048(3) .065(3) .050(3) .018(2) .003(2) .016(2)
C29 .056(3) .073(3) .061(3) .039(3) .007(2) .015(3)
C30 .049(3) .052(2) .058(3) .028(2) .014(2) .011(2)
C31 .041(2) .036(2) .041(2) .0204(18) .0181(18) .0094(18)
C32 .062(3) .045(2) .059(3) .032(2) .025(2) .015(2)
C33 .075(3) .055(3) .071(3) .041(3) .025(3) .004(3)
C34 .077(3) .080(4) .074(4) .048(3) .032(3) -.002(3)
C35 .080(3) .080(4) .087(4) .043(3) .055(3) .027(3)
C36 .067(3) .048(2) .064(3) .032(2) .033(2) .015(2)
C37 .085(3) .047(2) .035(2) .045(2) .031(2) .0194(19)
C38 .214(7) .073(4) .097(4) .086(4) .105(5) .057(3)
C39 .331(14) .085(5) .215(11) .129(7) .141(12) .070(6)
C40 .175(6) .125(5) .041(3) .111(5) .029(4) .026(3)
C41 .246(9) .219(8) .061(4) .189(8) .030(5) .036(5)
C42 .065(3) .085(4) .069(4) .041(3) .012(3) .006(3)
C43 .085(4) .093(4) .079(4) .047(3) .017(3) -.003(3)
C44 .103(5) .092(5) .114(6) .053(4) .022(4) -.018(4)
C45 .102(5) .071(4) .143(7) .056(4) .007(5) -.004(4)
C46 .161(7) .103(5) .135(7) .084(5) -.013(6) .008(5)
C47 .138(5) .081(4) .095(5) .066(4) -.003(4) .006(4)
C48 .080(4) .052(3) .056(3) .030(3) .020(3) .011(2)
C49 .085(4) .075(3) .073(4) .030(3) .028(3) .025(3)
C50 .090(4) .078(4) .085(5) .023(3) .001(4) .020(4)
C51 .117(6) .081(4) .069(4) .046(4) -.005(4) .000(3)
C52 .119(5) .117(5) .058(4) .074(4) .024(4) .010(3)
C53 .090(4) .097(4) .062(4) .052(3) .017(3) .014(3)
C54 .091(4) .059(3) .041(3) .040(3) .009(3) .008(2)
C55 .090(4) .073(4) .095(4) .048(3) .016(3) .005(3)
C56 .079(4) .099(5) .115(5) .039(4) .016(4) -.014(4)
C57 .108(6) .167(7) .064(4) .090(6) -.018(4) -.029(5)
C58 .189(8) .162(7) .051(4) .146(7) .018(5) .016(4)
C59 .165(6) .092(4) .050(3) .087(4) .028(4) .020(3)

loop_
_atom_type_symbol
_atom_type_description
_atom_type_scat_dispersion_real
_atom_type_scat_dispersion_imag
_atom_type_scat_source
C C .0033 .0016 'International Tables Vol C Tables 4.2.6.8 and 6.1.1.4'
H H .0000 .0000 'International Tables Vol C Tables 4.2.6.8 and 6.1.1.4'
N N .0061 .0033 'International Tables Vol C Tables 4.2.6.8 and 6.1.1.4'
O O .0106 .0060 'International Tables Vol C Tables 4.2.6.8 and 6.1.1.4'
P P .1023 .0942 'International Tables Vol C Tables 4.2.6.8 and 6.1.1.4'
S S .1246 .1234 'International Tables Vol C Tables 4.2.6.8 and 6.1.1.4'
Cu Cu .3201 1.2651 'International Tables Vol C Tables 4.2.6.8 and 6.1.1.4'

loop_
_geom_angle_atom_site_label_1
_geom_angle_atom_site_label_2
_geom_angle_atom_site_label_3
_geom_angle
_geom_angle_publ_flag
P2 Cu1 P1 124.51(4) yes
P2 Cu1 S2 112.35(4) yes
P1 Cu1 S2 109.85(4) yes
P2 Cu1 S1 122.04(4) yes
P1 Cu1 S1 102.49(4) yes
S2 Cu1 S1 74.77(4) yes
C37 S1 Cu1 82.63(13) ?
C37 S2 Cu1 83.54(13) ?
C13 P1 C7 104.59(16) ?
C13 P1 C1 102.02(15) ?
C7 P1 C1 101.92(15) ?
C13 P1 Cu1 113.80(11) ?
C7 P1 Cu1 116.68(12) ?
C1 P1 Cu1 115.96(12) ?
C19 P2 C31 101.80(16) ?
C19 P2 C25 103.13(16) ?
C31 P2 C25 103.43(17) ?
C19 P2 Cu1 111.55(11) ?
C31 P2 Cu1 116.40(12) ?
C25 P2 Cu1 118.46(12) ?
C54 P3 C42 102.2(2) ?
C54 P3 C48 103.9(2) ?
C42 P3 C48 102.2(2) ?
C39 O1A H1A 109.5 ?
C39 O1A H39C 39.2 ?
H1A O1A H39C 125.0 ?
C39 O1B H1B 109.5 ?
C39 O1B H39B 38.3 ?
H1B O1B H39B 131.0 ?
C41 O2 H2A 109.5 ?
C37 N1 C40 121.4(4) ?
C37 N1 C38 120.9(4) ?
C40 N1 C38 117.2(4) ?
C6 C1 C2 118.5(3) ?
C6 C1 P1 123.9(3) ?
C2 C1 P1 117.6(3) ?
C1 C2 C3 120.3(4) ?
C1 C2 H2B 119.9 ?
C3 C2 H2B 119.9 ?
C4 C3 C2 120.0(4) ?
C4 C3 H3A 120.0 ?
C2 C3 H3A 120.0 ?
C5 C4 C3 120.5(4) ?
C5 C4 H4A 119.7 ?
C3 C4 H4A 119.7 ?
C4 C5 C6 119.9(4) ?
C4 C5 H5A 120.0 ?
C6 C5 H5A 120.0 ?
C1 C6 C5 120.9(4) ?
C1 C6 H6A 119.6 ?
C5 C6 H6A 119.6 ?
C8 C7 C12 117.4(3) ?
C8 C7 P1 123.8(3) ?
C12 C7 P1 118.8(3) ?
C9 C8 C7 121.7(3) ?
C9 C8 H8A 119.1 ?
C7 C8 H8A 119.1 ?
C8 C9 C10 120.7(4) ?
C8 C9 H9A 119.6 ?
C10 C9 H9A 119.6 ?
C11 C10 C9 117.9(4) ?
C11 C10 H10A 121.1 ?
C9 C10 H10A 121.1 ?
C12 C11 C10 121.4(4) ?
C12 C11 H11A 119.3 ?
C10 C11 H11A 119.3 ?
C11 C12 C7 120.8(4) ?
C11 C12 H12A 119.6 ?
C7 C12 H12A 119.6 ?
C18 C13 C14 118.3(3) ?
C18 C13 P1 118.0(3) ?
C14 C13 P1 123.7(3) ?
C15 C14 C13 120.2(4) ?
C15 C14 H14A 119.9 ?
C13 C14 H14A 119.9 ?
C16 C15 C14 120.5(4) ?
C16 C15 H15A 119.8 ?
C14 C15 H15A 119.8 ?
C15 C16 C17 120.4(4) ?
C15 C16 H16A 119.8 ?
C17 C16 H16A 119.8 ?
C16 C17 C18 119.7(4) ?
C16 C17 H17A 120.2 ?
C18 C17 H17A 120.2 ?
C17 C18 C13 120.9(4) ?
C17 C18 H18A 119.5 ?
C13 C18 H18A 119.5 ?
C24 C19 C20 117.9(3) ?
C24 C19 P2 123.8(3) ?
C20 C19 P2 118.1(3) ?
C21 C20 C19 120.8(4) ?
C21 C20 H20A 119.6 ?
C19 C20 H20A 119.6 ?
C22 C21 C20 119.8(4) ?
C22 C21 H21A 120.1 ?
C20 C21 H21A 120.1 ?
C21 C22 C23 121.0(4) ?
C21 C22 H22A 119.5 ?
C23 C22 H22A 119.5 ?
C22 C23 C24 119.6(4) ?
C22 C23 H23A 120.2 ?
C24 C23 H23A 120.2 ?
C19 C24 C23 120.8(4) ?
C19 C24 H24A 119.6 ?
C23 C24 H24A 119.6 ?
C30 C25 C26 118.2(4) ?
C30 C25 P2 123.5(3) ?
C26 C25 P2 118.3(3) ?
C27 C26 C25 120.8(4) ?
C27 C26 H26A 119.6 ?
C25 C26 H26A 119.6 ?
C28 C27 C26 119.6(4) ?
C28 C27 H27A 120.2 ?
C26 C27 H27A 120.2 ?
C29 C28 C27 121.0(4) ?
C29 C28 H28A 119.5 ?
C27 C28 H28A 119.5 ?
C28 C29 C30 119.9(4) ?
C28 C29 H29A 120.0 ?
C30 C29 H29A 120.0 ?
C25 C30 C29 120.5(4) ?
C25 C30 H30A 119.8 ?
C29 C30 H30A 119.8 ?
C36 C31 C32 118.5(4) ?
C36 C31 P2 119.3(3) ?
C32 C31 P2 122.2(3) ?
C31 C32 C33 120.2(4) ?
C31 C32 H32A 119.9 ?
C33 C32 H32A 119.9 ?
C34 C33 C32 120.5(4) ?
C34 C33 H33A 119.7 ?
C32 C33 H33A 119.7 ?
C33 C34 C35 119.8(5) ?
C33 C34 H34A 120.1 ?
C35 C34 H34A 120.1 ?
C36 C35 C34 119.9(5) ?
C36 C35 H35A 120.0 ?
C34 C35 H35A 120.0 ?
C35 C36 C31 121.2(4) ?
C35 C36 H36A 119.4 ?
C31 C36 H36A 119.4 ?
N1 C37 S1 121.0(3) ?
N1 C37 S2 120.7(3) ?
S1 C37 S2 118.3(2) ?
N1 C38 C39 114.7(6) ?
N1 C38 H38A 108.6 ?
C39 C38 H38A 108.6 ?
N1 C38 H38B 108.6 ?
C39 C38 H38B 108.6 ?
H38A C38 H38B 107.6 ?
O1A C39 O1B 84.7(11) ?
O1A C39 C38 122.0(10) ?
O1B C39 C38 116.5(9) ?
O1A C39 H39A 106.8 ?
O1B C39 H39A 120.8 ?
C38 C39 H39A 105.6 ?
O1A C39 H39B 107.1 ?
O1B C39 H39B 23.3 ?
C38 C39 H39B 107.7 ?
H39A C39 H39B 106.9 ?
O1A C39 H39C 24.4 ?
O1B C39 H39C 109.1 ?
C38 C39 H39C 108.6 ?
H39A C39 H39C 93.4 ?
H39B C39 H39C 131.2 ?
O1A C39 H39D 117.0 ?
O1B C39 H39D 108.8 ?
C38 C39 H39D 106.2 ?
H39A C39 H39D 15.3 ?
H39B C39 H39D 92.5 ?
H39C C39 H39D 107.2 ?
N1 C40 C41 114.6(5) ?
N1 C40 H40A 108.6 ?
C41 C40 H40A 108.6 ?
N1 C40 H40B 108.6 ?
C41 C40 H40B 108.6 ?
H40A C40 H40B 107.6 ?
O2 C41 C40 113.8(7) ?
O2 C41 H41A 108.8 ?
C40 C41 H41A 108.8 ?
O2 C41 H41B 108.8 ?
C40 C41 H41B 108.8 ?
H41A C41 H41B 107.7 ?
C47 C42 C43 116.6(5) ?
C47 C42 P3 126.1(4) ?
C43 C42 P3 117.3(4) ?
C44 C43 C42 121.9(6) ?
C44 C43 H43A 119.1 ?
C42 C43 H43A 119.1 ?
C45 C44 C43 120.7(6) ?
C45 C44 H44A 119.7 ?
C43 C44 H44A 119.7 ?
C44 C45 C46 119.6(6) ?
C44 C45 H45A 120.2 ?
C46 C45 H45A 120.2 ?
C45 C46 C47 120.5(7) ?
C45 C46 H46A 119.7 ?
C47 C46 H46A 119.7 ?
C42 C47 C46 120.7(6) ?
C42 C47 H47A 119.7 ?
C46 C47 H47A 119.7 ?
C53 C48 C49 117.5(5) ?
C53 C48 P3 125.1(4) ?
C49 C48 P3 117.3(4) ?
C50 C49 C48 122.1(6) ?
C50 C49 H49A 118.9 ?
C48 C49 H49A 118.9 ?
C49 C50 C51 119.7(6) ?
C49 C50 H50A 120.1 ?
C51 C50 H50A 120.1 ?
C52 C51 C50 120.2(6) ?
C52 C51 H51A 119.9 ?
C50 C51 H51A 119.9 ?
C51 C52 C53 119.5(6) ?
C51 C52 H52A 120.3 ?
C53 C52 H52A 120.3 ?
C48 C53 C52 120.9(5) ?
C48 C53 H53A 119.5 ?
C52 C53 H53A 119.5 ?
C59 C54 C55 114.7(5) ?
C59 C54 P3 118.6(5) ?
C55 C54 P3 126.5(4) ?
C56 C55 C54 122.7(5) ?
C56 C55 H55A 118.6 ?
C54 C55 H55A 118.6 ?
C57 C56 C55 120.5(7) ?
C57 C56 H56A 119.8 ?
C55 C56 H56A 119.8 ?
C56 C57 C58 120.2(7) ?
C56 C57 H57A 119.9 ?
C58 C57 H57A 119.9 ?
C57 C58 C59 120.0(7) ?
C57 C58 H58A 120.0 ?
C59 C58 H58A 120.0 ?
C58 C59 C54 121.9(6) ?
C58 C59 H59A 119.0 ?
C54 C59 H59A 119.0 ?

loop_
_geom_bond_atom_site_label_1
_geom_bond_atom_site_label_2
_geom_bond_site_symmetry_2
_geom_bond_distance
_geom_bond_publ_flag
Cu1 P2 . 2.2595(9) yes
Cu1 P1 . 2.2849(10) yes
Cu1 S2 . 2.3946(11) yes
Cu1 S1 . 2.4287(10) yes
S1 C37 . 1.702(4) yes
S2 C37 . 1.710(4) yes
P1 C13 . 1.830(4) ?
P1 C7 . 1.830(4) ?
P1 C1 . 1.840(3) ?
P2 C19 . 1.831(4) ?
P2 C31 . 1.834(4) ?
P2 C25 . 1.841(4) ?
P3 C54 . 1.801(5) ?
P3 C42 . 1.808(5) ?
P3 C48 . 1.849(5) ?
O1A C39 . 1.360(10) ?
O1A H1A . .8200 ?
O1A H39C . .6264 ?
O1B C39 . 1.362(10) ?
O1B H1B . .8200 ?
O1B H39B . .6113 ?
O2 C41 . 1.414(8) ?
O2 H2A . .8200 ?
N1 C37 . 1.360(5) yes
N1 C40 . 1.463(6) ?
N1 C38 . 1.465(6) ?
C1 C6 . 1.387(5) ?
C1 C2 . 1.391(5) ?
C2 C3 . 1.393(5) ?
C2 H2B . .9300 ?
C3 C4 . 1.375(6) ?
C3 H3A . .9300 ?
C4 C5 . 1.362(6) ?
C4 H4A . .9300 ?
C5 C6 . 1.390(5) ?
C5 H5A . .9300 ?
C6 H6A . .9300 ?
C7 C8 . 1.384(5) ?
C7 C12 . 1.390(4) ?
C8 C9 . 1.368(5) ?
C8 H8A . .9300 ?
C9 C10 . 1.383(5) ?
C9 H9A . .9300 ?
C10 C11 . 1.381(5) ?
C10 H10A . .9300 ?
C11 C12 . 1.372(5) ?
C11 H11A . .9300 ?
C12 H12A . .9300 ?
C13 C18 . 1.389(5) ?
C13 C14 . 1.391(5) ?
C14 C15 . 1.389(5) ?
C14 H14A . .9300 ?
C15 C16 . 1.363(5) ?
C15 H15A . .9300 ?
C16 C17 . 1.370(6) ?
C16 H16A . .9300 ?
C17 C18 . 1.389(5) ?
C17 H17A . .9300 ?
C18 H18A . .9300 ?
C19 C24 . 1.383(5) ?
C19 C20 . 1.397(5) ?
C20 C21 . 1.380(5) ?
C20 H20A . .9300 ?
C21 C22 . 1.356(6) ?
C21 H21A . .9300 ?
C22 C23 . 1.368(6) ?
C22 H22A . .9300 ?
C23 C24 . 1.388(5) ?
C23 H23A . .9300 ?
C24 H24A . .9300 ?
C25 C30 . 1.389(5) ?
C25 C26 . 1.393(5) ?
C26 C27 . 1.386(5) ?
C26 H26A . .9300 ?
C27 C28 . 1.365(6) ?
C27 H27A . .9300 ?
C28 C29 . 1.362(6) ?
C28 H28A . .9300 ?
C29 C30 . 1.390(5) ?
C29 H29A . .9300 ?
C30 H30A . .9300 ?
C31 C36 . 1.385(5) ?
C31 C32 . 1.386(5) ?
C32 C33 . 1.393(6) ?
C32 H32A . .9300 ?
C33 C34 . 1.359(6) ?
C33 H33A . .9300 ?
C34 C35 . 1.389(6) ?
C34 H34A . .9300 ?
C35 C36 . 1.371(6) ?
C35 H35A . .9300 ?
C36 H36A . .9300 ?
C38 C39 . 1.475(8) ?
C38 H38A . .9700 ?
C38 H38B . .9700 ?
C39 H39A . .9601 ?
C39 H39B . .9600 ?
C39 H39C . .9600 ?
C39 H39D . .9600 ?
C40 C41 . 1.520(8) ?
C40 H40A . .9700 ?
C40 H40B . .9700 ?
C41 H41A . .9700 ?
C41 H41B . .9700 ?
C42 C47 . 1.374(7) ?
C42 C43 . 1.404(7) ?
C43 C44 . 1.358(7) ?
C43 H43A . .9300 ?
C44 C45 . 1.350(8) ?
C44 H44A . .9300 ?
C45 C46 . 1.364(9) ?
C45 H45A . .9300 ?
C46 C47 . 1.394(7) ?
C46 H46A . .9300 ?
C47 H47A . .9300 ?
C48 C53 . 1.368(7) ?
C48 C49 . 1.385(6) ?
C49 C50 . 1.359(7) ?
C49 H49A . .9300 ?
C50 C51 . 1.370(8) ?
C50 H50A . .9300 ?
C51 C52 . 1.361(8) ?
C51 H51A . .9300 ?
C52 C53 . 1.405(7) ?
C52 H52A . .9300 ?
C53 H53A . .9300 ?
C54 C59 . 1.396(6) ?
C54 C55 . 1.400(6) ?
C55 C56 . 1.355(7) ?
C55 H55A . .9300 ?
C56 C57 . 1.346(8) ?
C56 H56A . .9300 ?
C57 C58 . 1.353(8) ?
C57 H57A . .9300 ?
C58 C59 . 1.379(8) ?
C58 H58A . .9300 ?
C59 H59A . .9300 ?

loop_
_geom_hbond_atom_site_label_D
_geom_hbond_atom_site_label_H
_geom_hbond_atom_site_label_A
_geom_hbond_site_symmetry_A
_geom_hbond_distance_DH
_geom_hbond_distance_HA
_geom_hbond_distance_DA
_geom_hbond_angle_DHA
_geom_hbond_publ_flag
C12 H12A Cg1 1_555 .93 2.84 3.633 144 yes
C44 H44A Cg2 1_445 .93 2.97 3.821 153 yes

loop_
_geom_torsion_atom_site_label_1
_geom_torsion_atom_site_label_2
_geom_torsion_atom_site_label_3
_geom_torsion_atom_site_label_4
_geom_torsion
P2 Cu1 S1 C37 -112.58(13)
P1 Cu1 S1 C37 102.00(13)
S2 Cu1 S1 C37 -5.46(13)
P2 Cu1 S2 C37 124.27(13)
P1 Cu1 S2 C37 -92.63(13)
S1 Cu1 S2 C37 5.43(13)
P2 Cu1 P1 C13 -58.55(13)
S2 Cu1 P1 C13 163.82(12)
S1 Cu1 P1 C13 85.72(12)
P2 Cu1 P1 C7 63.43(13)
S2 Cu1 P1 C7 -74.19(13)
S1 Cu1 P1 C7 -152.30(13)
P2 Cu1 P1 C1 -176.45(13)
S2 Cu1 P1 C1 45.93(13)
S1 Cu1 P1 C1 -32.18(13)
P1 Cu1 P2 C19 -59.84(14)
S2 Cu1 P2 C19 76.89(14)
S1 Cu1 P2 C19 162.43(13)
P1 Cu1 P2 C31 -176.04(13)
S2 Cu1 P2 C31 -39.30(14)
S1 Cu1 P2 C31 46.23(14)
P1 Cu1 P2 C25 59.62(14)
S2 Cu1 P2 C25 -163.64(14)
S1 Cu1 P2 C25 -78.11(14)
C13 P1 C1 C6 1.8(3)
C7 P1 C1 C6 -106.2(3)
Cu1 P1 C1 C6 126.0(3)
C13 P1 C1 C2 -177.6(3)
C7 P1 C1 C2 74.5(3)
Cu1 P1 C1 C2 -53.3(3)
C6 C1 C2 C3 1.4(6)
P1 C1 C2 C3 -179.3(3)
C1 C2 C3 C4 -1.6(7)
C2 C3 C4 C5 1.0(7)
C3 C4 C5 C6 -.2(7)
C2 C1 C6 C5 -.6(6)
P1 C1 C6 C5 -179.9(3)
C4 C5 C6 C1 .0(6)
C13 P1 C7 C8 -77.3(3)
C1 P1 C7 C8 28.6(4)
Cu1 P1 C7 C8 156.0(3)
C13 P1 C7 C12 102.4(3)
C1 P1 C7 C12 -151.6(3)
Cu1 P1 C7 C12 -24.2(3)
C12 C7 C8 C9 .7(6)
P1 C7 C8 C9 -179.5(3)
C7 C8 C9 C10 -1.3(7)
C8 C9 C10 C11 1.1(7)
C9 C10 C11 C12 -.4(7)
C10 C11 C12 C7 -.1(6)
C8 C7 C12 C11 .0(6)
P1 C7 C12 C11 -179.8(3)
C7 P1 C13 C18 -171.9(3)
C1 P1 C13 C18 82.2(3)
Cu1 P1 C13 C18 -43.4(3)
C7 P1 C13 C14 6.0(3)
C1 P1 C13 C14 -99.9(3)
Cu1 P1 C13 C14 134.5(3)
C18 C13 C14 C15 -.3(5)
P1 C13 C14 C15 -178.2(3)
C13 C14 C15 C16 .4(6)
C14 C15 C16 C17 -.6(6)
C15 C16 C17 C18 .7(6)
C16 C17 C18 C13 -.6(6)
C14 C13 C18 C17 .4(5)
P1 C13 C18 C17 178.4(3)
C31 P2 C19 C24 -120.3(3)
C25 P2 C19 C24 -13.3(3)
Cu1 P2 C19 C24 114.9(3)
C31 P2 C19 C20 64.9(3)
C25 P2 C19 C20 171.9(3)
Cu1 P2 C19 C20 -59.9(3)
C24 C19 C20 C21 -.1(5)
P2 C19 C20 C21 175.0(3)
C19 C20 C21 C22 .2(6)
C20 C21 C22 C23 -.1(7)
C21 C22 C23 C24 .0(7)
C20 C19 C24 C23 .0(5)
P2 C19 C24 C23 -174.8(3)
C22 C23 C24 C19 .0(6)
C19 P2 C25 C30 -94.1(3)
C31 P2 C25 C30 11.7(3)
Cu1 P2 C25 C30 142.2(3)
C19 P2 C25 C26 88.3(3)
C31 P2 C25 C26 -166.0(3)
Cu1 P2 C25 C26 -35.5(3)
C30 C25 C26 C27 .7(5)
P2 C25 C26 C27 178.5(3)
C25 C26 C27 C28 -1.3(6)
C26 C27 C28 C29 1.3(6)
C27 C28 C29 C30 -.7(6)
C26 C25 C30 C29 .0(5)
P2 C25 C30 C29 -177.7(3)
C28 C29 C30 C25 .0(6)
C19 P2 C31 C36 -149.9(3)
C25 P2 C31 C36 103.3(3)
Cu1 P2 C31 C36 -28.4(3)
C19 P2 C31 C32 31.9(3)
C25 P2 C31 C32 -74.9(3)
Cu1 P2 C31 C32 153.4(3)
C36 C31 C32 C33 -.7(6)
P2 C31 C32 C33 177.5(3)
C31 C32 C33 C34 .0(6)
C32 C33 C34 C35 .1(7)
C33 C34 C35 C36 .5(8)
C34 C35 C36 C31 -1.3(7)
C32 C31 C36 C35 1.4(6)
P2 C31 C36 C35 -176.9(4)
C40 N1 C37 S1 -177.9(3)
C38 N1 C37 S1 -5.9(6)
C40 N1 C37 S2 2.2(6)
C38 N1 C37 S2 174.1(3)
Cu1 S1 C37 N1 -171.6(3)
Cu1 S1 C37 S2 8.4(2)
Cu1 S2 C37 N1 171.4(3)
Cu1 S2 C37 S1 -8.5(2)
C37 N1 C38 C39 92.1(8)
C40 N1 C38 C39 -95.6(7)
N1 C38 C39 O1A -25.7(16)
N1 C38 C39 O1B 75.3(12)
C37 N1 C40 C41 -81.5(6)
C38 N1 C40 C41 106.2(6)
N1 C40 C41 O2 -72.0(6)
C54 P3 C42 C47 -88.3(5)
C48 P3 C42 C47 19.1(6)
C54 P3 C42 C43 91.1(4)
C48 P3 C42 C43 -161.5(4)
C47 C42 C43 C44 .6(8)
P3 C42 C43 C44 -178.9(4)
C42 C43 C44 C45 -1.7(10)
C43 C44 C45 C46 .7(11)
C44 C45 C46 C47 1.2(12)
C43 C42 C47 C46 1.4(9)
P3 C42 C47 C46 -179.2(5)
C45 C46 C47 C42 -2.3(12)
C54 P3 C48 C53 9.9(5)
C42 P3 C48 C53 -96.1(5)
C54 P3 C48 C49 -166.3(4)
C42 P3 C48 C49 87.7(4)
C53 C48 C49 C50 .2(8)
P3 C48 C49 C50 176.7(4)
C48 C49 C50 C51 -1.1(9)
C49 C50 C51 C52 1.6(9)
C50 C51 C52 C53 -1.3(9)
C49 C48 C53 C52 .1(8)
P3 C48 C53 C52 -176.1(4)
C51 C52 C53 C48 .4(8)
C42 P3 C54 C59 -163.7(4)
C48 P3 C54 C59 90.2(4)
C42 P3 C54 C55 11.2(5)
C48 P3 C54 C55 -94.8(4)
C59 C54 C55 C56 -.3(8)
P3 C54 C55 C56 -175.5(5)
C54 C55 C56 C57 -.7(10)
C55 C56 C57 C58 .9(10)
C56 C57 C58 C59 -.1(10)
C57 C58 C59 C54 -1.0(9)
C55 C54 C59 C58 1.1(7)
P3 C54 C59 C58 176.7(4)
